data_9013298
loop_
_publ_author_name
'Bonazzi, P.'
'Holtstam, D.'
'Bindi, L.'
'Nysten, P.'
'Capitani, G.'

_publ_section_title
;Multi-analytical approach to solve the puzzle of an allanite-subgroup mineral
 from Kesebol, Vastra Gotaland, Sweden Locality: Kesebol, Vastra Gotaland,
 Sweden Note: K3-800 sample
;
_journal_name_full 'American Mineralogist'
_journal_page_first 121
_journal_page_last 134
_journal_paper_doi 10.2138/am.2009.2998
_journal_volume 94
_journal_year 2009
_chemical_compound_source 'Kesebol, Vastra Gotaland, Sweden'
_chemical_formula_sum 'Al1.064 Ca0.888 Ce0.834 Fe0.391 Mn1.822 O13 Si3'
_chemical_name_mineral 'Allanite-subgroup mineral'
_space_group_IT_number 11
_symmetry_space_group_name_Hall '-P 2yb'
_symmetry_space_group_name_H-M 'P 1 21/m 1'
_cell_angle_alpha 90
_cell_angle_beta 115.69
_cell_angle_gamma 90
_cell_length_a 8.894
_cell_length_b 5.699
_cell_length_c 10.368
_cell_formula_units_Z 2
_cell_volume 473.575
_database_code_amcsd 0004813
_exptl_crystal_density_diffrn 4.175
_cod_original_formula_sum 'Mn1.822 Ca.888 Ce.834 Fe.391 Al1.064 Si3 O13'
_cod_database_code 9013298

loop_
_space_group_symop_operation_xyz
x,y,z
x,1/2-y,z
-x,1/2+y,-z
-x,-y,-z

loop_
_atom_site_aniso_label
_atom_site_aniso_U_11
_atom_site_aniso_U_22
_atom_site_aniso_U_33
_atom_site_aniso_U_12
_atom_site_aniso_U_13
_atom_site_aniso_U_23
MnA1 0.02217 0.01234 0.02136 0.00000 0.01278 0.00000
CaA1 0.02217 0.01234 0.02136 0.00000 0.01278 0.00000
CaA2 0.01370 0.01859 0.01754 0.00000 0.00493 0.00000
CeA2 0.01370 0.01859 0.01754 0.00000 0.00493 0.00000
FeM2 0.00990 0.00929 0.01812 0.00093 0.00436 -0.00038
AlM2 0.00990 0.00929 0.01812 0.00093 0.00436 -0.00038
AlM1 0.00964 0.00823 0.01805 -0.00052 0.00346 -0.00046
MnM1 0.00964 0.00823 0.01805 -0.00052 0.00346 -0.00046
MnM3 0.00826 0.01041 0.01765 0.00000 0.00242 0.00000
AlM3 0.00826 0.01041 0.01765 0.00000 0.00242 0.00000
Si1 0.00960 0.00815 0.01871 0.00000 0.00484 0.00000
Si2 0.01075 0.00917 0.01911 0.00000 0.00699 0.00000
Si3 0.00844 0.00958 0.01555 0.00000 0.00478 0.00000
O1 0.01511 0.01077 0.02700 0.00189 0.00831 0.00231
O2 0.01340 0.01467 0.01871 -0.00245 0.00605 -0.00175
O3 0.01498 0.00952 0.02649 0.00016 0.00262 -0.00202
O4 0.01118 0.01275 0.01518 0.00000 0.00218 0.00000
O5 0.01184 0.01539 0.02187 0.00000 0.00492 0.00000
O6 0.01657 0.01690 0.02333 0.00000 0.01108 0.00000
O7 0.01260 0.01670 0.01924 0.00000 -0.00101 0.00000
O8 0.01800 0.03508 0.02504 0.00000 0.01104 0.00000
O9 0.03050 0.03306 0.02305 0.00000 0.01375 0.00000
O10 0.01346 0.01171 0.02260 0.00000 0.00709 0.00000

loop_
_atom_site_label
_atom_site_fract_x
_atom_site_fract_y
_atom_site_fract_z
_atom_site_occupancy
_atom_site_U_iso_or_equiv
MnA1 0.76259 0.75000 0.14896 0.27782 0.01743
CaA1 0.76259 0.75000 0.14896 0.72218 0.01743
CaA2 0.61278 0.75000 0.42323 0.16578 0.01726
CeA2 0.61278 0.75000 0.42323 0.83422 0.01726
FeM2 0.00000 0.00000 0.50000 0.39126 0.01304
AlM2 0.00000 0.00000 0.50000 0.60874 0.01304
AlM1 0.00000 0.00000 0.00000 0.41324 0.01287
MnM1 0.00000 0.00000 0.00000 0.58676 0.01287
MnM3 0.29836 0.25000 0.22279 0.95758 0.01323
AlM3 0.29836 0.25000 0.22279 0.04242 0.01323
Si1 0.34353 0.75000 0.04344 1.00000 0.01261
Si2 0.68634 0.25000 0.26726 1.00000 0.01282
Si3 0.19068 0.75000 0.32126 1.00000 0.01133
O1 0.23949 0.99094 0.03621 1.00000 0.01791
O2 0.31679 0.97772 0.35845 1.00000 0.01591
O3 0.79559 0.01456 0.32685 1.00000 0.01925
O4 0.06014 0.25000 0.12823 1.00000 0.01428
O5 0.04631 0.75000 0.15269 1.00000 0.01720
O6 0.08397 0.75000 0.41715 1.00000 0.01806
O7 0.51703 0.75000 0.17904 1.00000 0.01898
O8 0.53568 0.25000 0.31213 1.00000 0.02543
O9 0.61327 0.25000 0.09283 1.00000 0.02810
O10 0.09490 0.25000 0.44449 1.00000 0.01617

loop_
_cod_related_entry_id
_cod_related_entry_database
_cod_related_entry_code
1 AMCSD 0004813
